data_7114568
loop_
_publ_author_name
'Tanabe, Makoto'
'Tanaka, Kimiya'
'Omine, Shumpei'
'Osakada, Kohtaro'

_publ_section_title
;
 A triangular triplatinum(0) complex with bridging germylene ligands:
 insertion of alkynes into the Pt--Ge bond rather than the Pt--Pt bond
;
_journal_coden_ASTM CHCOFS
_journal_issue 52
_journal_name_full
;
 Chemical Communications (Cambridge, United Kingdom)
;
_journal_page_first 6839
_journal_page_last 6842
_journal_paper_doi 10.1039/c4cc00727a
_journal_volume 50
_journal_year 2014
_chemical_formula_sum 'C53 H65 Ge3 O4 P3 Pt3'
_chemical_formula_weight 1662.00
_space_group_crystal_system monoclinic
_space_group_IT_number 14
_space_group_name_Hall '-P 2ybc'
_space_group_name_H-M_alt 'P 1 21/c 1'
_symmetry_space_group_name_Hall '-P 2ybc'
_symmetry_space_group_name_H-M 'P 1 21/c 1'
_atom_sites_solution_hydrogens geom
_audit_creation_method SHELXL-2013
_cell_angle_alpha 90
_cell_angle_beta 93.534(3)
_cell_angle_gamma 90
_cell_formula_units_Z 4
_cell_length_a 21.046(6)
_cell_length_b 12.804(4)
_cell_length_c 20.027(5)
_cell_measurement_temperature 90(2)
_cell_volume 5386(3)
_computing_structure_refinement 'SHELXL-2013 (Sheldrick, 2013)'
_diffrn_ambient_temperature 90(2)
_diffrn_measured_fraction_theta_full 0.975
_diffrn_measured_fraction_theta_max 0.998
_diffrn_radiation_type MoK\a
_diffrn_radiation_wavelength 0.71073
_diffrn_reflns_av_R_equivalents 0.4150
_diffrn_reflns_av_unetI/netI 0.3067
_diffrn_reflns_Laue_measured_fraction_full 0.975
_diffrn_reflns_Laue_measured_fraction_max 0.998
_diffrn_reflns_limit_h_max 24
_diffrn_reflns_limit_h_min -25
_diffrn_reflns_limit_k_max 8
_diffrn_reflns_limit_k_min -15
_diffrn_reflns_limit_l_max 23
_diffrn_reflns_limit_l_min -23
_diffrn_reflns_number 25119
_diffrn_reflns_point_group_measured_fraction_full 0.975
_diffrn_reflns_point_group_measured_fraction_max 0.998
_diffrn_reflns_theta_full 25.242
_diffrn_reflns_theta_max 25.027
_diffrn_reflns_theta_min 1.863
_exptl_absorpt_coefficient_mu 9.546
_exptl_absorpt_correction_T_max 0.469
_exptl_absorpt_correction_T_min 0.269
_exptl_absorpt_correction_type multi-scan
_exptl_crystal_density_diffrn 2.049
_exptl_crystal_F_000 3160
_exptl_crystal_size_max 0.23
_exptl_crystal_size_mid 0.15
_exptl_crystal_size_min 0.13
_refine_diff_density_max 4.343
_refine_diff_density_min -5.820
_refine_diff_density_rms 0.436
_refine_ls_extinction_method none
_refine_ls_goodness_of_fit_ref 0.981
_refine_ls_hydrogen_treatment constr
_refine_ls_matrix_type full
_refine_ls_number_parameters 608
_refine_ls_number_reflns 9504
_refine_ls_number_restraints 982
_refine_ls_restrained_S_all 0.993
_refine_ls_R_factor_all 0.1060
_refine_ls_R_factor_gt 0.0921
_refine_ls_shift/su_max 0.002
_refine_ls_shift/su_mean 0.000
_refine_ls_structure_factor_coef Fsqd
_refine_ls_weighting_details
;
 w=1/[\s^2^(Fo^2^)+(0.0883P)^2^]
 where P=(Fo^2^+2Fc^2^)/3
;
_refine_ls_weighting_scheme calc
_refine_ls_wR_factor_gt 0.2482
_refine_ls_wR_factor_ref 0.2617
_reflns_Friedel_coverage 0.000
_reflns_number_gt 7065
_reflns_number_total 9504
_reflns_threshold_expression 'I > 2\s(I)'
_cod_data_source_file c4cc00727a2.cif
_cod_data_source_block complex5
_cod_original_cell_volume 5387(3)
_cod_database_code 7114568
_shelx_space_group_comment
;
The symmetry employed for this shelxl refinement is uniquely defined
by the following loop, which should always be used as a source of
symmetry information in preference to the above space-group names.
They are only intended as comments.
;
_shelx_estimated_absorpt_t_min 0.269
_shelx_estimated_absorpt_t_max 0.469
_shelxl_version_number 2013-2;

loop_
_space_group_symop_operation_xyz
'x, y, z'
'-x, y+1/2, -z+1/2'
'-x, -y, -z'
'x, -y-1/2, z-1/2'

loop_
_atom_site_label
_atom_site_type_symbol
_atom_site_fract_x
_atom_site_fract_y
_atom_site_fract_z
_atom_site_U_iso_or_equiv
_atom_site_adp_type
_atom_site_occupancy
_atom_site_site_symmetry_order
_atom_site_calc_flag
_atom_site_refinement_flags_posn
_atom_site_refinement_flags_adp
Pt1 Pt 0.18805(3) 0.49200(5) 0.18637(3) 0.0128(2) Uani 1 1 d . U
Pt3 Pt 0.30222(3) 0.42198(5) 0.13520(3) 0.0137(2) Uani 1 1 d . U
Pt2 Pt 0.28513(3) 0.62656(5) 0.16001(3) 0.0142(2) Uani 1 1 d . U
Ge2 Ge 0.28336(8) 0.60944(15) 0.27770(9) 0.0159(4) Uani 1 1 d . U
Ge1 Ge 0.17775(8) 0.54892(14) 0.07109(8) 0.0141(4) Uani 1 1 d . U
Ge3 Ge 0.26919(8) 0.30940(14) 0.22168(8) 0.0153(4) Uani 1 1 d . U
P1 P 0.0822(2) 0.4728(4) 0.1978(2) 0.0169(8) Uani 1 1 d . U
P2 P 0.3183(2) 0.7926(4) 0.1584(2) 0.0216(9) Uani 1 1 d . U
P3 P 0.3669(2) 0.3005(4) 0.0967(2) 0.0218(9) Uani 1 1 d . U
O4 O 0.2229(5) 0.5347(10) 0.4184(6) 0.0183(9) Uani 1 1 d . U
O2 O 0.3745(5) 0.6009(10) -0.0189(6) 0.0182(10) Uani 1 1 d . U
O3 O 0.1282(6) 0.5236(10) 0.3626(6) 0.0194(12) Uani 1 1 d . U
O1 O 0.4282(6) 0.5694(10) 0.0778(6) 0.0202(13) Uani 1 1 d . U
C1 C 0.3149(8) 0.5461(14) 0.0703(8) 0.0165(8) Uani 1 1 d . U
C15 C 0.1205(8) 0.6688(14) 0.0584(8) 0.0154(6) Uani 1 1 d . U
C33 C 0.3325(8) 0.2349(14) 0.2782(8) 0.0170(6) Uani 1 1 d . U
C9 C 0.1555(8) 0.4416(14) 0.0007(8) 0.0159(6) Uani 1 1 d . U
C3 C 0.3788(8) 0.5742(14) 0.0464(8) 0.0177(9) Uani 1 1 d . U
C40 C 0.1733(7) 0.2225(14) 0.1250(8) 0.0171(8) Uani 1 1 d . U
H34 H 0.1899 0.2721 0.0971 0.021 Uiso 1 1 calc R U
C5 C 0.2268(8) 0.4950(14) 0.3038(8) 0.0169(6) Uani 1 1 d . U
C44 C 0.1759(8) 0.1364(14) 0.2336(8) 0.0171(8) Uani 1 1 d . U
H38 H 0.1931 0.1287 0.2772 0.021 Uiso 1 1 calc R U
C7 C 0.1857(8) 0.5198(14) 0.3628(8) 0.0177(8) Uani 1 1 d . U
C22 C 0.2743(8) 0.8031(14) 0.3566(8) 0.0171(8) Uani 1 1 d . U
H19 H 0.3163 0.7907 0.3717 0.021 Uiso 1 1 calc R U
C39 C 0.2018(8) 0.2083(14) 0.1901(8) 0.0166(6) Uani 1 1 d . U
C20 C 0.1123(8) 0.7372(13) 0.1063(8) 0.0159(8) Uani 1 1 d . U
H18 H 0.1337 0.7261 0.1477 0.019 Uiso 1 1 calc R U
C27 C 0.3677(8) 0.5862(14) 0.3222(8) 0.0174(6) Uani 1 1 d . U
C26 C 0.1798(8) 0.7507(14) 0.2983(8) 0.0172(8) Uani 1 1 d . U
H23 H 0.1572 0.7012 0.2725 0.021 Uiso 1 1 calc R U
C2 C 0.2594(8) 0.6056(14) 0.0470(8) 0.0154(6) Uani 1 1 d . U
H1 H 0.2621 0.6634 0.0152 0.018 Uiso 1 1 calc R U
C6 C 0.2192(8) 0.3951(14) 0.2844(8) 0.0170(8) Uani 1 1 d . U
H5 H 0.1858 0.3601 0.3029 0.020 Uiso 1 1 calc R U
C11 C 0.1938(8) 0.2991(14) -0.0662(8) 0.0172(9) Uani 1 1 d . U
H10 H 0.2280 0.2620 -0.0814 0.021 Uiso 1 1 calc R U
C21 C 0.2436(8) 0.7310(14) 0.3170(8) 0.0168(6) Uani 1 1 d . U
C38 C 0.3354(8) 0.1258(14) 0.2866(8) 0.0176(8) Uani 1 1 d . U
H33 H 0.3028 0.0852 0.2669 0.021 Uiso 1 1 calc R U
C41 C 0.1220(8) 0.1652(14) 0.1024(8) 0.0175(9) Uani 1 1 d . U
H35 H 0.1055 0.1723 0.0584 0.021 Uiso 1 1 calc R U
C51 C 0.3422(9) 0.1636(15) 0.0959(9) 0.0221(14) Uani 1 1 d . U
H58 H 0.3687 0.1243 0.0677 0.033 Uiso 1 1 calc R U
H57 H 0.2986 0.1586 0.0790 0.033 Uiso 1 1 calc R U
H59 H 0.3463 0.1362 0.1405 0.033 Uiso 1 1 calc R U
C16 C 0.0879(8) 0.6867(14) -0.0050(8) 0.0160(8) Uani 1 1 d . U
H14 H 0.0931 0.6403 -0.0400 0.019 Uiso 1 1 calc R U
C25 C 0.1489(8) 0.8401(14) 0.3162(8) 0.0175(9) Uani 1 1 d . U
H22 H 0.1061 0.8486 0.3029 0.021 Uiso 1 1 calc R U
C36 C 0.4320(8) 0.1322(14) 0.3510(8) 0.0184(9) Uani 1 1 d . U
H31 H 0.4655 0.0976 0.3739 0.022 Uiso 1 1 calc R U
C13 C 0.0813(8) 0.3430(14) -0.0722(8) 0.0172(9) Uani 1 1 d . U
H12 H 0.0405 0.3352 -0.0922 0.021 Uiso 1 1 calc R U
C10 C 0.2046(8) 0.3774(13) -0.0199(8) 0.0166(8) Uani 1 1 d . U
H9 H 0.2458 0.3881 -0.0017 0.020 Uiso 1 1 calc R U
C14 C 0.0957(8) 0.4210(14) -0.0230(8) 0.0167(8) Uani 1 1 d . U
H13 H 0.0624 0.4592 -0.0067 0.020 Uiso 1 1 calc R U
C12 C 0.1340(8) 0.2754(14) -0.0899(8) 0.0174(9) Uani 1 1 d . U
H11 H 0.1263 0.2172 -0.1170 0.021 Uiso 1 1 calc R U
C47 C 0.0426(8) 0.5860(14) 0.2333(8) 0.0177(13) Uani 1 1 d . U
H45 H 0.0206 0.6247 0.1979 0.027 Uiso 1 1 calc R U
H47 H 0.0738 0.6299 0.2561 0.027 Uiso 1 1 calc R U
H46 H 0.0127 0.5623 0.2643 0.027 Uiso 1 1 calc R U
C23 C 0.2447(8) 0.8961(14) 0.3758(8) 0.0176(9) Uani 1 1 d . U
H20 H 0.2680 0.9430 0.4031 0.021 Uiso 1 1 calc R U
C4 C 0.4357(8) 0.6299(14) -0.0444(8) 0.0188(14) Uani 1 1 d . U
H4 H 0.4546 0.6849 -0.0174 0.028 Uiso 1 1 calc R U
H3 H 0.4292 0.6534 -0.0898 0.028 Uiso 1 1 calc R U
H2 H 0.4635 0.5703 -0.0427 0.028 Uiso 1 1 calc R U
C34 C 0.3824(8) 0.2893(14) 0.3122(8) 0.0179(8) Uani 1 1 d . U
H29 H 0.3814 0.3619 0.3110 0.021 Uiso 1 1 calc R U
C17 C 0.0481(8) 0.7738(13) -0.0152(8) 0.0164(9) Uani 1 1 d . U
H15 H 0.0270 0.7858 -0.0566 0.020 Uiso 1 1 calc R U
C42 C 0.0946(8) 0.0964(15) 0.1451(8) 0.0175(9) Uani 1 1 d . U
H36 H 0.0568 0.0631 0.1311 0.021 Uiso 1 1 calc R U
C48 C 0.2636(9) 0.8922(15) 0.1707(9) 0.0225(14) Uani 1 1 d . U
H50 H 0.2453 0.8825 0.2130 0.034 Uiso 1 1 calc R U
H49 H 0.2305 0.8904 0.1355 0.034 Uiso 1 1 calc R U
H48 H 0.2849 0.9585 0.1704 0.034 Uiso 1 1 calc R U
C18 C 0.0406(8) 0.8424(14) 0.0383(8) 0.0164(9) Uani 1 1 d . U
H16 H 0.0133 0.8992 0.0326 0.020 Uiso 1 1 calc R U
C24 C 0.1814(8) 0.9210(14) 0.3552(8) 0.0177(9) Uani 1 1 d . U
H21 H 0.1622 0.9838 0.3658 0.021 Uiso 1 1 calc R U
C49 C 0.3513(8) 0.8355(15) 0.0793(8) 0.0223(14) Uani 1 1 d . U
H53 H 0.3532 0.9104 0.0783 0.034 Uiso 1 1 calc R U
H51 H 0.3245 0.8109 0.0421 0.034 Uiso 1 1 calc R U
H52 H 0.3934 0.8075 0.0766 0.034 Uiso 1 1 calc R U
C35 C 0.4327(8) 0.2419(14) 0.3473(8) 0.0183(9) Uani 1 1 d . U
H30 H 0.4658 0.2807 0.3677 0.022 Uiso 1 1 calc R U
C29 C 0.4370(8) 0.5490(14) 0.4195(8) 0.0186(9) Uani 1 1 d . U
H25 H 0.4430 0.5474 0.4659 0.022 Uiso 1 1 calc R U
C32 C 0.4212(8) 0.5688(14) 0.2811(8) 0.0180(8) Uani 1 1 d . U
H28 H 0.4166 0.5753 0.2348 0.022 Uiso 1 1 calc R U
C52 C 0.3890(8) 0.3146(15) 0.0099(8) 0.0225(14) Uani 1 1 d . U
H62 H 0.4126 0.3780 0.0054 0.034 Uiso 1 1 calc R U
H60 H 0.3511 0.3168 -0.0194 0.034 Uiso 1 1 calc R U
H61 H 0.4147 0.2562 -0.0018 0.034 Uiso 1 1 calc R U
C45 C 0.0332(8) 0.4433(14) 0.1226(8) 0.0174(13) Uani 1 1 d . U
H39 H -0.0086 0.4236 0.1345 0.026 Uiso 1 1 calc R U
H40 H 0.0519 0.3868 0.0992 0.026 Uiso 1 1 calc R U
H41 H 0.0304 0.5039 0.0943 0.026 Uiso 1 1 calc R U
C28 C 0.3770(8) 0.5714(14) 0.3914(8) 0.0182(8) Uani 1 1 d . U
H24 H 0.3428 0.5767 0.4184 0.022 Uiso 1 1 calc R U
C30 C 0.4889(8) 0.5286(14) 0.3816(8) 0.0187(9) Uani 1 1 d . U
H26 H 0.5280 0.5072 0.4012 0.022 Uiso 1 1 calc R U
C37 C 0.3840(8) 0.0771(14) 0.3223(8) 0.0181(9) Uani 1 1 d . U
H32 H 0.3838 0.0048 0.3267 0.022 Uiso 1 1 calc R U
C31 C 0.4793(8) 0.5420(14) 0.3129(8) 0.0186(9) Uani 1 1 d . U
H27 H 0.5138 0.5325 0.2867 0.022 Uiso 1 1 calc R U
C19 C 0.0727(8) 0.8270(14) 0.0985(8) 0.0162(9) Uani 1 1 d . U
H17 H 0.0689 0.8737 0.1336 0.019 Uiso 1 1 calc R U
C50 C 0.3821(8) 0.8313(15) 0.2181(9) 0.0224(14) Uani 1 1 d . U
H54 H 0.3986 0.8978 0.2054 0.034 Uiso 1 1 calc R U
H55 H 0.4155 0.7801 0.2187 0.034 Uiso 1 1 calc R U
H56 H 0.3661 0.8364 0.2618 0.034 Uiso 1 1 calc R U
C46 C 0.0594(8) 0.3642(14) 0.2516(8) 0.0175(13) Uani 1 1 d . U
H44 H 0.0786 0.3737 0.2959 0.026 Uiso 1 1 calc R U
H43 H 0.0736 0.2994 0.2336 0.026 Uiso 1 1 calc R U
H42 H 0.0139 0.3628 0.2534 0.026 Uiso 1 1 calc R U
C53 C 0.4428(8) 0.2998(15) 0.1460(9) 0.0219(14) Uani 1 1 d . U
H65 H 0.4355 0.2869 0.1922 0.033 Uiso 1 1 calc R U
H64 H 0.4634 0.3662 0.1420 0.033 Uiso 1 1 calc R U
H63 H 0.4696 0.2457 0.1299 0.033 Uiso 1 1 calc R U
C8 C 0.1895(8) 0.5555(15) 0.4764(8) 0.0197(14) Uani 1 1 d . U
H7 H 0.1650 0.6182 0.4698 0.030 Uiso 1 1 calc R U
H6 H 0.2194 0.5642 0.5142 0.030 Uiso 1 1 calc R U
H8 H 0.1616 0.4982 0.4845 0.030 Uiso 1 1 calc R U
C43 C 0.1228(8) 0.0755(14) 0.2096(8) 0.0175(9) Uani 1 1 d . U
H37 H 0.1069 0.0228 0.2359 0.021 Uiso 1 1 calc R U

loop_
_atom_site_aniso_label
_atom_site_aniso_U_11
_atom_site_aniso_U_22
_atom_site_aniso_U_33
_atom_site_aniso_U_23
_atom_site_aniso_U_13
_atom_site_aniso_U_12
Pt1 0.0105(4) 0.0089(3) 0.0204(3) -0.0003(2) 0.0134(2) -0.0007(2)
Pt3 0.0113(4) 0.0097(3) 0.0216(4) 0.0005(2) 0.0140(2) 0.0001(2)
Pt2 0.0132(4) 0.0098(3) 0.0211(3) -0.0017(2) 0.0133(2) -0.0027(3)
Ge2 0.0148(6) 0.0155(6) 0.0180(5) -0.0005(5) 0.0056(4) 0.0000(5)
Ge1 0.0129(6) 0.0137(6) 0.0164(5) -0.0018(5) 0.0074(4) -0.0004(5)
Ge3 0.0140(6) 0.0145(6) 0.0183(6) -0.0003(5) 0.0083(5) 0.0002(5)
P1 0.0162(10) 0.0172(11) 0.0177(10) 0.0012(8) 0.0040(8) 0.0006(8)
P2 0.0219(11) 0.0210(11) 0.0223(11) -0.0002(8) 0.0043(8) -0.0013(8)
P3 0.0208(11) 0.0217(11) 0.0232(11) 0.0013(8) 0.0049(8) 0.0010(8)
O4 0.0182(11) 0.0185(11) 0.0182(11) 0.0001(8) 0.0019(8) 0.0003(8)
O2 0.0179(12) 0.0185(12) 0.0184(12) 0.0002(8) 0.0019(8) -0.0002(8)
O3 0.0187(17) 0.0199(17) 0.0196(17) 0.0003(14) 0.0023(14) 0.0007(14)
O1 0.0193(17) 0.0208(18) 0.0207(17) 0.0007(14) 0.0020(14) -0.0004(14)
C1 0.0161(9) 0.0166(9) 0.0168(9) -0.0001(7) 0.0023(7) -0.0002(7)
C15 0.0149(8) 0.0152(8) 0.0162(8) -0.0006(6) 0.0031(6) -0.0002(6)
C33 0.0165(8) 0.0167(8) 0.0181(8) -0.0001(6) 0.0036(6) 0.0001(6)
C9 0.0155(8) 0.0157(8) 0.0167(8) -0.0006(6) 0.0032(6) -0.0001(6)
C3 0.0173(10) 0.0179(10) 0.0179(10) 0.0002(7) 0.0021(7) -0.0001(7)
C40 0.0169(10) 0.0170(10) 0.0176(10) -0.0001(7) 0.0021(7) 0.0001(7)
C5 0.0166(8) 0.0169(8) 0.0176(8) -0.0001(6) 0.0029(6) 0.0001(6)
C44 0.0169(10) 0.0170(10) 0.0177(10) -0.0001(7) 0.0022(7) 0.0000(7)
C7 0.0175(10) 0.0178(10) 0.0179(9) 0.0000(7) 0.0021(7) 0.0001(7)
C22 0.0171(10) 0.0170(10) 0.0174(10) 0.0000(7) 0.0018(7) 0.0000(7)
C39 0.0162(8) 0.0163(8) 0.0176(8) -0.0002(6) 0.0035(6) 0.0000(6)
C20 0.0157(10) 0.0158(10) 0.0163(10) -0.0003(7) 0.0018(7) 0.0000(7)
C27 0.0170(8) 0.0173(8) 0.0182(8) -0.0001(6) 0.0027(6) -0.0001(6)
C26 0.0171(10) 0.0171(10) 0.0175(10) 0.0000(7) 0.0019(7) 0.0000(7)
C2 0.0148(8) 0.0153(8) 0.0163(8) -0.0005(7) 0.0038(7) -0.0001(7)
C6 0.0169(11) 0.0169(10) 0.0174(10) 0.0002(8) 0.0022(8) 0.0000(8)
C11 0.0172(10) 0.0171(10) 0.0175(10) -0.0003(7) 0.0017(7) 0.0000(7)
C21 0.0164(8) 0.0166(8) 0.0174(8) -0.0001(6) 0.0027(6) 0.0000(6)
C38 0.0174(10) 0.0174(10) 0.0181(10) -0.0001(7) 0.0022(7) 0.0001(7)
C41 0.0174(10) 0.0174(10) 0.0177(10) -0.0001(7) 0.0014(7) 0.0000(7)
C51 0.0220(19) 0.0212(18) 0.0233(18) 0.0002(15) 0.0034(15) 0.0007(15)
C16 0.0158(10) 0.0158(10) 0.0164(10) -0.0003(7) 0.0019(7) 0.0000(7)
C25 0.0175(10) 0.0175(10) 0.0177(10) 0.0001(7) 0.0016(7) 0.0000(7)
C36 0.0182(11) 0.0182(11) 0.0187(11) 0.0000(7) 0.0015(7) 0.0000(7)
C13 0.0171(10) 0.0171(10) 0.0175(10) -0.0002(7) 0.0016(7) 0.0000(7)
C10 0.0165(10) 0.0165(10) 0.0170(10) -0.0005(7) 0.0020(7) 0.0000(7)
C14 0.0166(10) 0.0165(10) 0.0171(10) -0.0002(7) 0.0021(7) 0.0000(7)
C12 0.0174(11) 0.0173(11) 0.0177(11) -0.0003(7) 0.0015(7) -0.0001(7)
C47 0.0170(18) 0.0182(18) 0.0182(18) 0.0004(15) 0.0036(15) 0.0006(15)
C23 0.0175(10) 0.0175(10) 0.0178(10) -0.0001(7) 0.0015(7) -0.0001(7)
C4 0.0184(19) 0.0193(19) 0.0189(19) 0.0002(15) 0.0024(15) -0.0001(15)
C34 0.0177(10) 0.0176(10) 0.0185(10) 0.0001(7) 0.0021(7) 0.0000(7)
C17 0.0163(10) 0.0162(10) 0.0166(10) -0.0001(7) 0.0014(7) 0.0000(7)
C42 0.0174(11) 0.0174(11) 0.0177(11) 0.0000(7) 0.0012(7) -0.0001(7)
C48 0.0229(18) 0.0220(18) 0.0230(18) -0.0003(15) 0.0034(15) -0.0004(15)
C18 0.0164(11) 0.0162(11) 0.0166(11) -0.0001(7) 0.0013(7) 0.0001(7)
C24 0.0176(11) 0.0176(11) 0.0178(11) 0.0000(7) 0.0015(7) 0.0000(7)
C49 0.0228(19) 0.0216(18) 0.0229(18) 0.0007(15) 0.0036(15) -0.0006(15)
C35 0.0182(10) 0.0182(10) 0.0187(10) 0.0000(7) 0.0016(7) -0.0001(7)
C29 0.0185(10) 0.0186(10) 0.0187(10) 0.0000(7) 0.0014(7) -0.0001(7)
C32 0.0178(10) 0.0179(10) 0.0185(10) -0.0001(7) 0.0018(7) -0.0001(7)
C52 0.0218(18) 0.0228(19) 0.0231(18) 0.0009(15) 0.0037(15) 0.0016(15)
C45 0.0169(18) 0.0174(18) 0.0181(18) 0.0006(15) 0.0029(14) 0.0002(15)
C28 0.0180(10) 0.0182(10) 0.0185(10) -0.0001(7) 0.0019(7) -0.0001(7)
C30 0.0185(11) 0.0186(11) 0.0189(11) 0.0000(7) 0.0014(7) 0.0000(7)
C37 0.0180(10) 0.0180(10) 0.0185(10) -0.0001(7) 0.0016(7) 0.0001(7)
C31 0.0184(10) 0.0185(10) 0.0188(10) 0.0000(7) 0.0015(7) -0.0001(7)
C19 0.0161(10) 0.0161(10) 0.0165(10) -0.0001(7) 0.0014(7) 0.0001(7)
C50 0.0225(18) 0.0219(19) 0.0229(18) 0.0000(15) 0.0030(15) -0.0010(15)
C46 0.0161(18) 0.0184(18) 0.0184(18) 0.0011(15) 0.0037(15) 0.0001(15)
C53 0.0213(18) 0.0223(19) 0.0224(18) 0.0008(15) 0.0030(15) 0.0010(15)
C8 0.0199(19) 0.0202(19) 0.0191(18) 0.0002(15) 0.0017(15) 0.0004(15)
C43 0.0174(10) 0.0173(10) 0.0178(10) 0.0000(7) 0.0015(7) 0.0000(7)

loop_
_atom_type_symbol
_atom_type_description
_atom_type_scat_dispersion_real
_atom_type_scat_dispersion_imag
_atom_type_scat_source
C C 0.0033 0.0016 'International Tables Vol C Tables 4.2.6.8 and 6.1.1.4'
H H 0.0000 0.0000 'International Tables Vol C Tables 4.2.6.8 and 6.1.1.4'
O O 0.0106 0.0060 'International Tables Vol C Tables 4.2.6.8 and 6.1.1.4'
P P 0.1023 0.0942 'International Tables Vol C Tables 4.2.6.8 and 6.1.1.4'
Ge Ge 0.1547 1.8001 'International Tables Vol C Tables 4.2.6.8 and 6.1.1.4'
Pt Pt -1.7033 8.3905 'International Tables Vol C Tables 4.2.6.8 and 6.1.1.4'

loop_
_geom_angle_atom_site_label_1
_geom_angle_atom_site_label_2
_geom_angle_atom_site_label_3
_geom_angle
P1 Pt1 C6 94.8(4)
P1 Pt1 Ge1 95.64(12)
C6 Pt1 Ge1 161.6(4)
P1 Pt1 C5 100.1(4)
C6 Pt1 C5 32.3(6)
Ge1 Pt1 C5 156.9(4)
P1 Pt1 Pt2 146.52(12)
C6 Pt1 Pt2 108.3(4)
Ge1 Pt1 Pt2 69.61(5)
C5 Pt1 Pt2 88.1(4)
P1 Pt1 Pt3 150.25(12)
C6 Pt1 Pt3 86.3(4)
Ge1 Pt1 Pt3 77.11(5)
C5 Pt1 Pt3 96.5(4)
Pt2 Pt1 Pt3 57.91(3)
C1 Pt3 P3 102.2(5)
C1 Pt3 Ge3 165.4(5)
P3 Pt3 Ge3 92.33(13)
C1 Pt3 Pt2 52.9(5)
P3 Pt3 Pt2 146.21(13)
Ge3 Pt3 Pt2 113.88(5)
C1 Pt3 Pt1 97.4(5)
P3 Pt3 Pt1 153.96(13)
Ge3 Pt3 Pt1 68.62(5)
Pt2 Pt3 Pt1 59.79(2)
C1 Pt2 P2 109.2(5)
C1 Pt2 C2 37.4(6)
P2 Pt2 C2 98.7(5)
C1 Pt2 Ge2 142.5(5)
P2 Pt2 Ge2 97.26(13)
C2 Pt2 Ge2 161.2(4)
C1 Pt2 Pt3 49.1(5)
P2 Pt2 Pt3 151.09(12)
C2 Pt2 Pt3 74.5(4)
Ge2 Pt2 Pt3 95.97(5)
C1 Pt2 Pt1 96.7(5)
P2 Pt2 Pt1 146.54(12)
C2 Pt2 Pt1 89.0(4)
Ge2 Pt2 Pt1 72.15(5)
Pt3 Pt2 Pt1 62.31(3)
C27 Ge2 C21 109.6(7)
C27 Ge2 C5 108.1(7)
C21 Ge2 C5 101.7(7)
C27 Ge2 Pt2 113.4(5)
C21 Ge2 Pt2 111.1(5)
C5 Ge2 Pt2 112.2(5)
C2 Ge1 C15 102.7(7)
C2 Ge1 C9 104.5(7)
C15 Ge1 C9 109.3(7)
C2 Ge1 Pt1 108.7(5)
C15 Ge1 Pt1 112.3(5)
C9 Ge1 Pt1 118.0(5)
C33 Ge3 C39 108.4(7)
C33 Ge3 C6 105.7(7)
C39 Ge3 C6 99.4(7)
C33 Ge3 Pt3 119.9(5)
C39 Ge3 Pt3 113.2(5)
C6 Ge3 Pt3 108.1(5)
C45 P1 C47 103.7(8)
C45 P1 C46 99.9(8)
C47 P1 C46 103.2(8)
C45 P1 Pt1 116.8(6)
C47 P1 Pt1 115.2(6)
C46 P1 Pt1 115.8(6)
C48 P2 C50 100.1(9)
C48 P2 C49 100.9(9)
C50 P2 C49 100.4(8)
C48 P2 Pt2 118.9(7)
C50 P2 Pt2 118.0(7)
C49 P2 Pt2 115.4(6)
C51 P3 C53 103.8(9)
C51 P3 C52 100.0(9)
C53 P3 C52 104.4(8)
C51 P3 Pt3 119.4(6)
C53 P3 Pt3 110.4(6)
C52 P3 Pt3 117.0(7)
C7 O4 C8 114.5(13)
C3 O2 C4 113.3(13)
C2 C1 C3 119.5(15)
C2 C1 Pt3 118.1(12)
C3 C1 Pt3 122.3(12)
C2 C1 Pt2 75.6(9)
C3 C1 Pt2 117.1(11)
Pt3 C1 Pt2 78.1(5)
C20 C15 C16 117.7(16)
C20 C15 Ge1 122.2(13)
C16 C15 Ge1 120.1(12)
C34 C33 C38 114.2(16)
C34 C33 Ge3 120.4(13)
C38 C33 Ge3 125.4(13)
C14 C9 C10 118.2(16)
C14 C9 Ge1 123.8(13)
C10 C9 Ge1 117.7(12)
O1 C3 O2 122.2(15)
O1 C3 C1 126.4(16)
O2 C3 C1 111.3(14)
C41 C40 C39 121.5(16)
C6 C5 C7 110.9(15)
C6 C5 Ge2 133.7(14)
C7 C5 Ge2 115.2(12)
C6 C5 Pt1 71.4(10)
C7 C5 Pt1 125.0(11)
Ge2 C5 Pt1 85.8(6)
C39 C44 C43 118.6(15)
O3 C7 O4 122.2(15)
O3 C7 C5 127.8(14)
O4 C7 C5 110.0(14)
C21 C22 C23 122.2(16)
C44 C39 C40 120.0(16)
C44 C39 Ge3 121.7(12)
C40 C39 Ge3 117.6(12)
C15 C20 C19 124.0(16)
C28 C27 C32 118.3(16)
C28 C27 Ge2 122.6(12)
C32 C27 Ge2 118.5(12)
C25 C26 C21 122.9(16)
C1 C2 Ge1 115.4(12)
C1 C2 Pt2 67.0(9)
Ge1 C2 Pt2 87.6(6)
C5 C6 Ge3 130.0(14)
C5 C6 Pt1 76.3(10)
Ge3 C6 Pt1 84.1(6)
C12 C11 C10 120.9(16)
C22 C21 C26 116.8(16)
C22 C21 Ge2 125.3(13)
C26 C21 Ge2 117.7(12)
C37 C38 C33 122.8(17)
C40 C41 C42 119.4(16)
C17 C16 C15 120.5(16)
C26 C25 C24 121.5(16)
C37 C36 C35 121.1(17)
C14 C13 C12 116.8(15)
C11 C10 C9 122.1(16)
C9 C14 C13 122.5(16)
C11 C12 C13 118.9(16)
C24 C23 C22 122.6(16)
C35 C34 C33 124.0(17)
C18 C17 C16 118.8(15)
C41 C42 C43 121.3(17)
C19 C18 C17 120.9(17)
C23 C24 C25 113.8(16)
C34 C35 C36 117.2(17)
C28 C29 C30 123.0(16)
C31 C32 C27 118.1(15)
C29 C28 C27 120.1(15)
C31 C30 C29 116.4(17)
C36 C37 C38 120.5(17)
C30 C31 C32 123.8(16)
C18 C19 C20 118.0(16)
C42 C43 C44 118.8(16)

loop_
_geom_bond_atom_site_label_1
_geom_bond_atom_site_label_2
_geom_bond_distance
Pt1 P1 2.266(4)
Pt1 C6 2.381(17)
Pt1 Ge1 2.4179(19)
Pt1 C5 2.442(17)
Pt1 Pt2 2.7486(10)
Pt1 Pt3 2.8162(10)
Pt3 C1 2.081(17)
Pt3 P3 2.235(5)
Pt3 Ge3 2.3893(19)
Pt3 Pt2 2.6945(12)
Pt2 C1 2.196(16)
Pt2 P2 2.239(5)
Pt2 C2 2.311(16)
Pt2 Ge2 2.3697(19)
Ge2 C27 1.958(17)
Ge2 C21 1.956(17)
Ge2 C5 1.979(17)
Ge1 C2 1.953(17)
Ge1 C15 1.958(17)
Ge1 C9 2.003(17)
Ge3 C33 1.944(17)
Ge3 C39 1.995(17)
Ge3 C6 2.013(17)
P1 C45 1.812(17)
P1 C47 1.836(18)
P1 C46 1.842(17)
P2 C48 1.746(19)
P2 C50 1.812(18)
P2 C49 1.852(17)
P3 C51 1.83(2)
P3 C53 1.826(18)
P3 C52 1.836(17)
O4 C7 1.33(2)
O4 C8 1.421(19)
O2 C3 1.35(2)
O2 C4 1.462(19)
O3 C7 1.21(2)
O1 C3 1.18(2)
C1 C2 1.45(2)
C1 C3 1.50(2)
C15 C20 1.32(2)
C15 C16 1.42(2)
C33 C34 1.40(2)
C33 C38 1.41(2)
C9 C14 1.34(2)
C9 C10 1.40(2)
C40 C41 1.36(2)
C40 C39 1.41(2)
C5 C6 1.34(2)
C5 C7 1.54(2)
C44 C39 1.40(2)
C44 C43 1.42(2)
C22 C21 1.36(2)
C22 C23 1.41(2)
C20 C19 1.42(2)
C27 C28 1.40(2)
C27 C32 1.45(2)
C26 C25 1.37(2)
C26 C21 1.39(2)
C11 C12 1.35(2)
C11 C10 1.37(2)
C38 C37 1.36(2)
C41 C42 1.38(2)
C16 C17 1.40(2)
C25 C24 1.44(2)
C36 C37 1.33(2)
C36 C35 1.41(2)
C13 C14 1.42(2)
C13 C12 1.47(2)
C23 C24 1.41(2)
C34 C35 1.37(2)
C17 C18 1.40(2)
C42 C43 1.42(2)
C18 C19 1.36(2)
C29 C28 1.38(2)
C29 C30 1.39(2)
C32 C31 1.39(2)
C30 C31 1.39(2)
